data_4115279
loop_
_publ_author_name
'Damien Berthier'
'Thierry Buffeteau'
'Jean-Michel L\'eger'
'Reiko Oda'
'Ivan Huc'

_publ_section_title
;
 From Chiral Counterions to Twisted Membranes
;
_journal_name_full 'Journal of the American Chemical Society'
_journal_page_first 13486
_journal_page_last 13494
_journal_paper_doi 10.1021/ja027660j
_journal_volume 124
_journal_year 2002
_chemical_formula_moiety 'C15 H33 N, Br'
_chemical_formula_sum 'C15 H33 Br N'
_chemical_formula_weight 307.33
_chemical_name_systematic
; 
 ? 
;
_space_group_IT_number 2
_symmetry_space_group_name_Hall '-P 1'
_symmetry_space_group_name_H-M 'P -1'
_atom_sites_solution_hydrogens geom
_atom_sites_solution_primary direct
_atom_sites_solution_secondary difmap
_audit_creation_method SHELXL
_cell_angle_alpha 80.810(10)
_cell_angle_beta 88.21(2)
_cell_angle_gamma 66.44(2)
_cell_formula_units_Z 2
_cell_length_a 6.971(3)
_cell_length_b 8.667(2)
_cell_length_c 15.737(2)
_cell_measurement_temperature 296(2)
_cell_volume 859.8(5)
_computing_structure_refinement 'SHELXL-93 (Sheldrick, 1993)'
_computing_structure_solution 'SHELXS-86 (Sheldrick, 1990)'
_diffrn_ambient_temperature 296(2)
_diffrn_radiation_monochromator graphite
_diffrn_radiation_source 'fine-focus sealed tube'
_diffrn_radiation_type CuK\a
_diffrn_radiation_wavelength 1.54178
_diffrn_reflns_av_R_equivalents 0.0392
_diffrn_reflns_av_sigmaI/netI 0.0266
_diffrn_reflns_limit_h_max 7
_diffrn_reflns_limit_h_min -7
_diffrn_reflns_limit_k_max 10
_diffrn_reflns_limit_k_min 0
_diffrn_reflns_limit_l_max 18
_diffrn_reflns_limit_l_min -17
_diffrn_reflns_number 2870
_diffrn_reflns_theta_max 65.40
_diffrn_reflns_theta_min 2.85
_exptl_absorpt_coefficient_mu 3.104
_exptl_absorpt_correction_T_max 0.998
_exptl_absorpt_correction_T_min 0.793
_exptl_absorpt_correction_type 'empirical method psi scan'
_exptl_crystal_density_diffrn 1.187
_exptl_crystal_F_000 330
_exptl_crystal_size_max 0.30
_exptl_crystal_size_mid 0.30
_exptl_crystal_size_min 0.20
_refine_diff_density_max 0.645
_refine_diff_density_min -0.596
_refine_diff_density_rms 0.071
_refine_ls_extinction_method none
_refine_ls_goodness_of_fit_all 1.034
_refine_ls_goodness_of_fit_obs 1.043
_refine_ls_matrix_type full
_refine_ls_number_parameters 154
_refine_ls_number_reflns 2862
_refine_ls_number_restraints 0
_refine_ls_restrained_S_all 1.046
_refine_ls_restrained_S_obs 1.043
_refine_ls_R_factor_all 0.0503
_refine_ls_R_factor_obs 0.0471
_refine_ls_shift/esd_max 0.002
_refine_ls_shift/esd_mean 0.001
_refine_ls_structure_factor_coef Fsqd
_refine_ls_weighting_details 'w=1/[\s^2^(Fo^2^)+(0.0923P)^2^+0.6343P] where P=(Fo^2^+2Fc^2^)/3'
_refine_ls_weighting_scheme calc
_refine_ls_wR_factor_all 0.1442
_refine_ls_wR_factor_obs 0.1384
_reflns_number_observed 2655
_reflns_number_total 2863
_reflns_observed_criterion >2sigma(I)
_cod_data_source_file ja027660j_s2_1.cif
_cod_data_source_block ih03
_cod_depositor_comments
;
The following automatic conversions were performed:

'_refine_ls_weighting_scheme' value 'calc
w=1/[\s^2^(Fo^2^)+(0.0923P)^2^+0.6343P] where P=(Fo^2^+2Fc^2^)/3' was
changed to 'calc'. New tag '_refine_ls_weighting_details' was
created. The value of the new tag was set to
'w=1/[\s^2^(Fo^2^)+(0.0923P)^2^+0.6343P] where P=(Fo^2^+2Fc^2^)/3'.

Automatic conversion script
Id: cif_fix_values 3143 2015-03-26 13:38:13Z robertas 
;
_cod_original_cell_volume 859.8(4)
_cod_database_code 4115279

loop_
_symmetry_equiv_pos_as_xyz
'x, y, z'
'-x, -y, -z'

loop_
_atom_site_aniso_label
_atom_site_aniso_U_11
_atom_site_aniso_U_22
_atom_site_aniso_U_33
_atom_site_aniso_U_23
_atom_site_aniso_U_13
_atom_site_aniso_U_12
Br1 0.0566(3) 0.0720(3) 0.0751(3) -0.0182(2) 0.0064(2) -0.0285(2)
N2 0.0451(14) 0.0414(12) 0.0475(13) -0.0053(10) 0.0041(10) -0.0189(10)
C3 0.064(2) 0.0421(15) 0.054(2) 0.0027(13) 0.0048(15) -0.0230(14)
C4 0.064(2) 0.058(2) 0.062(2) -0.010(2) -0.001(2) -0.032(2)
C5 0.043(2) 0.0419(14) 0.053(2) -0.0074(12) 0.0053(13) -0.0155(12)
C6 0.050(2) 0.045(2) 0.051(2) -0.0072(13) 0.0114(13) -0.0173(13)
C7 0.064(2) 0.072(2) 0.053(2) 0.004(2) 0.005(2) -0.030(2)
C8 0.070(2) 0.057(2) 0.067(2) -0.004(2) 0.022(2) -0.022(2)
C9 0.089(3) 0.101(3) 0.060(2) 0.010(2) 0.007(2) -0.048(3)
C10 0.076(3) 0.074(3) 0.077(3) 0.005(2) 0.023(2) -0.026(2)
C11 0.094(4) 0.137(5) 0.075(3) 0.022(3) 0.009(2) -0.062(3)
C12 0.083(3) 0.080(3) 0.080(3) 0.008(2) 0.021(2) -0.031(2)
C13 0.100(4) 0.150(5) 0.078(3) 0.026(3) 0.011(3) -0.069(4)
C14 0.084(3) 0.084(3) 0.083(3) 0.007(2) 0.021(2) -0.033(2)
C15 0.092(4) 0.133(5) 0.076(3) 0.026(3) 0.004(2) -0.058(3)
C16 0.102(4) 0.108(4) 0.088(3) 0.015(3) 0.021(3) -0.043(3)
C17 0.106(4) 0.115(4) 0.087(3) 0.015(3) 0.021(3) -0.052(3)

loop_
_atom_site_label
_atom_site_type_symbol
_atom_site_fract_x
_atom_site_fract_y
_atom_site_fract_z
_atom_site_U_iso_or_equiv
_atom_site_thermal_displace_type
_atom_site_occupancy
_atom_site_calc_flag
_atom_site_refinement_flags
Br1 Br 0.38586(6) 0.77937(5) 0.39857(2) 0.0663(2) Uani 1 d .
N2 N 0.0666(4) 1.3006(3) 0.4456(2) 0.0445(6) Uani 1 d .
C3 C 0.1526(6) 1.1612(4) 0.5218(2) 0.0539(8) Uani 1 d .
H3A H 0.2458(6) 1.1858(4) 0.5557(2) 0.081 Uiso 1 calc R
H3B H 0.2274(6) 1.0544(4) 0.5021(2) 0.081 Uiso 1 calc R
H3C H 0.0393(6) 1.1544(4) 0.5564(2) 0.081 Uiso 1 calc R
C4 C -0.0782(6) 1.2555(4) 0.3949(2) 0.0588(8) Uani 1 d .
H4A H -0.1363(6) 1.3421(4) 0.3456(2) 0.088 Uiso 1 calc R
H4B H -0.1893(6) 1.2478(4) 0.4306(2) 0.088 Uiso 1 calc R
H4C H -0.0013(6) 1.1478(4) 0.3764(2) 0.088 Uiso 1 calc R
C5 C -0.0640(5) 1.4682(4) 0.4750(2) 0.0465(7) Uani 1 d .
H5A H -0.1733(5) 1.4544(4) 0.5111(2) 0.056 Uiso 1 calc R
H5B H -0.1310(5) 1.5531(4) 0.4251(2) 0.056 Uiso 1 calc R
C6 C 0.2492(5) 1.3049(4) 0.3918(2) 0.0497(7) Uani 1 d .
H6A H 0.3454(5) 1.3240(4) 0.4278(2) 0.060 Uiso 1 calc R
H6B H 0.3227(5) 1.1935(4) 0.3751(2) 0.060 Uiso 1 calc R
C7 C 0.1943(6) 1.4379(5) 0.3113(2) 0.0639(9) Uani 1 d .
H7A H 0.1076(6) 1.4152(5) 0.2721(2) 0.077 Uiso 1 calc R
H7B H 0.1154(6) 1.5500(5) 0.3263(2) 0.077 Uiso 1 calc R
C8 C 0.3889(6) 1.4347(5) 0.2682(3) 0.0666(10) Uani 1 d .
H8A H 0.4670(6) 1.3206(5) 0.2555(3) 0.080 Uiso 1 calc R
H8B H 0.4738(6) 1.4556(5) 0.3089(3) 0.080 Uiso 1 calc R
C9 C 0.3633(8) 1.5581(7) 0.1867(3) 0.0830(13) Uani 1 d .
H9A H 0.2960(8) 1.5271(7) 0.1432(3) 0.100 Uiso 1 calc R
H9B H 0.2690(8) 1.6706(7) 0.1972(3) 0.100 Uiso 1 calc R
C10 C 0.5555(7) 1.5697(6) 0.1513(3) 0.0795(12) Uani 1 d .
H10A H 0.6173(7) 1.6054(6) 0.1947(3) 0.095 Uiso 1 calc R
H10B H 0.6517(7) 1.4548(6) 0.1454(3) 0.095 Uiso 1 calc R
C11 C 0.5518(9) 1.6784(9) 0.0700(3) 0.102(2) Uani 1 d .
H11A H 0.4981(9) 1.6383(9) 0.0259(3) 0.122 Uiso 1 calc R
H11B H 0.4496(9) 1.7920(9) 0.0745(3) 0.122 Uiso 1 calc R
C12 C 0.7395(8) 1.6958(6) 0.0382(3) 0.0845(13) Uani 1 d .
H12A H 0.8416(8) 1.5811(6) 0.0357(3) 0.101 Uiso 1 calc R
H12B H 0.7909(8) 1.7367(6) 0.0827(3) 0.101 Uiso 1 calc R
C13 C 0.7507(10) 1.7992(9) -0.0428(3) 0.109(2) Uani 1 d .
H13A H 0.7112(10) 1.7528(9) -0.0883(3) 0.131 Uiso 1 calc R
H13B H 0.6422(10) 1.9123(9) -0.0427(3) 0.131 Uiso 1 calc R
C14 C 0.9389(8) 1.8215(6) -0.0686(3) 0.0866(13) Uani 1 d .
H14A H 1.0461(8) 1.7076(6) -0.0680(3) 0.104 Uiso 1 calc R
H14B H 0.9775(8) 1.8664(6) -0.0223(3) 0.104 Uiso 1 calc R
C15 C 0.9631(9) 1.9220(9) -0.1476(3) 0.101(2) Uani 1 d .
H15A H 0.9340(9) 1.8727(9) -0.1943(3) 0.122 Uiso 1 calc R
H15B H 0.8511(9) 2.0344(9) -0.1503(3) 0.122 Uiso 1 calc R
C16 C 1.1474(10) 1.9482(8) -0.1686(4) 0.103(2) Uani 1 d .
H16A H 1.2588(10) 1.8356(8) -0.1665(4) 0.124 Uiso 1 calc R
H16B H 1.1773(10) 1.9959(8) -0.1214(4) 0.124 Uiso 1 calc R
C17 C 1.1732(10) 2.0498(8) -0.2469(4) 0.104(2) Uani 1 d .
H17A H 1.3113(10) 2.0489(8) -0.2465(4) 0.156 Uiso 1 calc R
H17B H 1.0712(10) 2.1649(8) -0.2504(4) 0.156 Uiso 1 calc R
H17C H 1.1543(10) 2.0030(8) -0.2957(4) 0.156 Uiso 1 calc R

loop_
_atom_type_symbol
_atom_type_description
_atom_type_scat_dispersion_real
_atom_type_scat_dispersion_imag
_atom_type_scat_source
C C 0.0181 0.0091 'International Tables Vol C Tables 4.2.6.8 and 6.1.1.4'
H H 0.0000 0.0000 'International Tables Vol C Tables 4.2.6.8 and 6.1.1.4'
N N 0.0311 0.0180 'International Tables Vol C Tables 4.2.6.8 and 6.1.1.4'
Br Br -0.6763 1.2805 'International Tables Vol C Tables 4.2.6.8 and 6.1.1.4'

loop_
_geom_angle_atom_site_label_1
_geom_angle_atom_site_label_2
_geom_angle_atom_site_label_3
_geom_angle
_geom_angle_site_symmetry_3
C3 N2 C4 107.2(2) .
C3 N2 C5 110.5(2) .
C4 N2 C5 107.0(2) .
C3 N2 C6 107.9(2) .
C4 N2 C6 110.3(2) .
C5 N2 C6 113.7(2) .
N2 C5 C5 112.7(3) 2_586
C7 C6 N2 116.0(3) .
C8 C7 C6 110.1(3) .
C7 C8 C9 117.2(4) .
C10 C9 C8 116.5(4) .
C11 C10 C9 121.6(4) .
C12 C11 C10 121.0(5) .
C11 C12 C13 124.6(5) .
C14 C13 C12 122.3(5) .
C13 C14 C15 125.8(5) .
C16 C15 C14 124.1(5) .
C15 C16 C17 124.7(6) .

loop_
_geom_bond_atom_site_label_1
_geom_bond_atom_site_label_2
_geom_bond_distance
_geom_bond_site_symmetry_2
N2 C3 1.504(4) .
N2 C4 1.508(4) .
N2 C5 1.512(4) .
N2 C6 1.516(4) .
C5 C5 1.514(6) 2_586
C6 C7 1.515(4) .
C7 C8 1.490(5) .
C8 C9 1.497(5) .
C9 C10 1.469(6) .
C10 C11 1.457(6) .
C11 C12 1.441(7) .
C12 C13 1.456(6) .
C13 C14 1.438(7) .
C14 C15 1.446(6) .
C15 C16 1.412(8) .
C16 C17 1.447(6) .

loop_
_geom_torsion_atom_site_label_1
_geom_torsion_atom_site_label_2
_geom_torsion_atom_site_label_3
_geom_torsion_atom_site_label_4
_geom_torsion
_geom_torsion_site_symmetry_4
C3 N2 C5 C5 65.3(4) 2_586
C4 N2 C5 C5 -178.3(3) 2_586
C6 N2 C5 C5 -56.2(4) 2_586
C3 N2 C6 C7 179.9(3) .
C4 N2 C6 C7 63.1(4) .
C5 N2 C6 C7 -57.2(4) .
N2 C6 C7 C8 176.4(3) .
C6 C7 C8 C9 179.6(4) .
C7 C8 C9 C10 172.0(4) .
C8 C9 C10 C11 176.7(5) .
C9 C10 C11 C12 176.6(6) .
C10 C11 C12 C13 178.9(6) .
C11 C12 C13 C14 175.6(6) .
C12 C13 C14 C15 -179.8(6) .
C13 C14 C15 C16 176.5(7) .
C14 C15 C16 C17 -179.3(7) .
